data_1520961
loop_
_publ_author_name
'Monti, Filippo'
'Baschieri, Andrea'
'Matteucci, Elia'
'Mazzanti, Andrea'
'Sambri, Letizia'
'Barbieri, Andrea'
'Armaroli, Nicola'

_publ_section_title
;
 A chelating diisocyanide ligand for cyclometalated Ir(iii) complexes with
 strong and tunable luminescence.
;
_journal_name_full 'Faraday discussions'
_journal_page_first 233
_journal_page_last 248
_journal_paper_doi 10.1039/c5fd00064e
_journal_volume 185
_journal_year 2015
_chemical_formula_moiety 'C42 H23 N4 F4 Ir,B F4, 2(C H Cl3), C H2 Cl2'
_chemical_formula_sum 'C45 H27 B Cl8 F8 Ir N4'
_chemical_formula_weight 1262.32
_chemical_name_common 'complex 3'
_chemical_name_systematic
; 
 ? 
;
_space_group_IT_number 14
_symmetry_cell_setting monoclinic
_symmetry_space_group_name_Hall '-P 2yn'
_symmetry_space_group_name_H-M 'P 1 21/n 1'
_atom_sites_solution_hydrogens geom
_atom_sites_solution_primary direct
_atom_sites_solution_secondary difmap
_audit_creation_date 07/24/2014
_audit_creation_method SHELXL-97
_audit_update_record
;
2015-05-01 deposited with the CCDC.
2015-07-06 downloaded from the CCDC.
;
_cell_angle_alpha 90.00
_cell_angle_beta 97.1920(10)
_cell_angle_gamma 90.00
_cell_formula_units_Z 4
_cell_length_a 9.2828(8)
_cell_length_b 22.6451(19)
_cell_length_c 24.351(2)
_cell_measurement_reflns_used 949
_cell_measurement_temperature 296(2)
_cell_volume 5078.5(7)
_computing_structure_refinement 'SHELXL-97 (Sheldrick, 2008)'
_computing_structure_solution 'SHELXS-97 (Sheldrick, 2008)'
_diffrn_ambient_temperature 296(2)
_diffrn_measured_fraction_theta_full 0.995
_diffrn_measured_fraction_theta_max 0.995
_diffrn_measurement_device_type 'CCD area detector'
_diffrn_measurement_method 'phi and omega scans'
_diffrn_radiation_monochromator graphite
_diffrn_radiation_source 'fine-focus sealed tube'
_diffrn_radiation_type MoK\a
_diffrn_radiation_wavelength 0.71073
_diffrn_reflns_av_R_equivalents 0.0469
_diffrn_reflns_av_sigmaI/netI 0.0375
_diffrn_reflns_limit_h_max 11
_diffrn_reflns_limit_h_min -11
_diffrn_reflns_limit_k_max 28
_diffrn_reflns_limit_k_min -28
_diffrn_reflns_limit_l_max 30
_diffrn_reflns_limit_l_min -30
_diffrn_reflns_number 52915
_diffrn_reflns_theta_full 26.48
_diffrn_reflns_theta_max 26.48
_diffrn_reflns_theta_min 1.69
_exptl_absorpt_coefficient_mu 3.115
_exptl_absorpt_correction_T_max 0.7256
_exptl_absorpt_correction_T_min 0.5746
_exptl_absorpt_correction_type empirical
_exptl_absorpt_process_details 'Bruker SADABS'
_exptl_crystal_colour 'slightly yellow'
_exptl_crystal_density_diffrn 1.651
_exptl_crystal_density_method 'not measured'
_exptl_crystal_description block
_exptl_crystal_F_000 2460
_exptl_crystal_size_max 0.20
_exptl_crystal_size_mid 0.16
_exptl_crystal_size_min 0.11
_refine_diff_density_max 1.466
_refine_diff_density_min -1.186
_refine_diff_density_rms 0.135
_refine_ls_extinction_method none
_refine_ls_goodness_of_fit_ref 1.131
_refine_ls_hydrogen_treatment mixed
_refine_ls_matrix_type full
_refine_ls_number_parameters 626
_refine_ls_number_reflns 10464
_refine_ls_number_restraints 24
_refine_ls_restrained_S_all 1.135
_refine_ls_R_factor_all 0.0781
_refine_ls_R_factor_gt 0.0589
_refine_ls_shift/su_max 0.000
_refine_ls_shift/su_mean 0.000
_refine_ls_structure_factor_coef Fsqd
_refine_ls_weighting_details 'calc w=1/[\s^2^(Fo^2^)+(0.0716P)^2^+15.7367P] where P=(Fo^2^+2Fc^2^)/3'
_refine_ls_weighting_scheme calc
_refine_ls_wR_factor_gt 0.1470
_refine_ls_wR_factor_ref 0.1568
_reflns_number_gt 8322
_reflns_number_total 10464
_reflns_threshold_expression >2sigma(I)
_cod_data_source_file c5fd00064e3.cif
_cod_data_source_block me337
_cod_depositor_comments 'Adding full bibliography for 1520961.cif.'
_cod_original_cell_volume 5078.6(7)
_cod_original_sg_symbol_H-M 'P 21/n'
_cod_database_code 1520961

loop_
_symmetry_equiv_pos_as_xyz
'x, y, z'
'-x+1/2, y+1/2, -z+1/2'
'-x, -y, -z'
'x-1/2, -y-1/2, z-1/2'

loop_
_atom_site_label
_atom_site_type_symbol
_atom_site_fract_x
_atom_site_fract_y
_atom_site_fract_z
_atom_site_U_iso_or_equiv
_atom_site_adp_type
_atom_site_occupancy
_atom_site_symmetry_multiplicity
_atom_site_calc_flag
_atom_site_refinement_flags
_atom_site_disorder_assembly
_atom_site_disorder_group
Ir1 Ir 0.70163(3) 0.160360(12) 0.020370(12) 0.04414(11) Uani 1 1 d . . .
C1 C 0.7967(8) 0.0795(3) 0.0348(3) 0.0453(16) Uani 1 1 d . . .
C2 C 0.9147(9) 0.0663(3) 0.0739(3) 0.0564(19) Uani 1 1 d . . .
H2 H 0.9582 0.0957 0.0970 0.068 Uiso 1 1 calc R . .
C3 C 0.9670(10) 0.0084(4) 0.0781(4) 0.064(2) Uani 1 1 d . . .
C4 C 0.9064(10) -0.0360(4) 0.0467(4) 0.067(2) Uani 1 1 d . . .
H4 H 0.9422 -0.0744 0.0504 0.081 Uiso 1 1 calc R . .
C5 C 0.7901(10) -0.0221(3) 0.0092(4) 0.061(2) Uani 1 1 d . . .
C6 C 0.7325(8) 0.0341(3) 0.0014(3) 0.0513(18) Uani 1 1 d . . .
F1 F 1.0813(7) -0.0037(3) 0.1158(3) 0.0946(18) Uani 1 1 d . . .
F2 F 0.7272(7) -0.0680(2) -0.0232(3) 0.0862(16) Uani 1 1 d . . .
C7 C 0.6094(8) 0.0516(3) -0.0384(3) 0.0491(17) Uani 1 1 d . . .
C8 C 0.5277(10) 0.0154(4) -0.0772(4) 0.066(2) Uani 1 1 d . . .
H8 H 0.5481 -0.0248 -0.0783 0.079 Uiso 1 1 calc R . .
C9 C 0.4184(10) 0.0387(4) -0.1134(4) 0.072(3) Uani 1 1 d . . .
H9 H 0.3642 0.0142 -0.1388 0.086 Uiso 1 1 calc R . .
C10 C 0.3876(10) 0.0981(4) -0.1126(4) 0.069(2) Uani 1 1 d . . .
H10 H 0.3164 0.1147 -0.1382 0.083 Uiso 1 1 calc R . .
C11 C 0.4653(9) 0.1318(4) -0.0728(3) 0.0574(19) Uani 1 1 d . . .
H11 H 0.4413 0.1715 -0.0705 0.069 Uiso 1 1 calc R . .
N1 N 0.5744(6) 0.1107(3) -0.0368(2) 0.0474(14) Uani 1 1 d . . .
N2 N 0.8616(7) 0.2031(3) 0.0721(3) 0.0529(15) Uani 1 1 d . . .
C12 C 0.9753(9) 0.2048(4) -0.0095(4) 0.061(2) Uani 1 1 d . . .
C13 C 0.8491(8) 0.1767(3) -0.0347(3) 0.0457(16) Uani 1 1 d . . .
C14 C 0.8342(9) 0.1634(3) -0.0911(3) 0.0554(18) Uani 1 1 d . . .
H14 H 0.7509 0.1449 -0.1081 0.066 Uiso 1 1 calc R . .
C15 C 0.9819(8) 0.2204(4) 0.0487(4) 0.061(2) Uani 1 1 d . . .
C16 C 0.8524(11) 0.2153(4) 0.1257(4) 0.074(3) Uani 1 1 d . . .
C17 C 0.9642(13) 0.2432(6) 0.1582(5) 0.099(4) Uani 1 1 d . . .
H17 H 0.9617 0.2484 0.1960 0.119 Uiso 1 1 calc R . .
C18 C 0.9444(12) 0.1781(4) -0.1210(4) 0.075(3) Uani 1 1 d . . .
C19 C 1.0717(11) 0.2038(5) -0.0990(5) 0.080(3) Uani 1 1 d . . .
H19 H 1.1448 0.2127 -0.1205 0.096 Uiso 1 1 calc R . .
C20 C 1.0856(9) 0.2159(4) -0.0435(5) 0.077(3) Uani 1 1 d . . .
C21 C 1.0896(12) 0.2518(6) 0.0804(6) 0.103(4) Uani 1 1 d . . .
H21 H 1.1698 0.2649 0.0646 0.124 Uiso 1 1 calc R . .
F3 F 1.2120(7) 0.2404(4) -0.0205(3) 0.124(3) Uani 1 1 d . . .
F4 F 0.9299(8) 0.1650(3) -0.1753(3) 0.108(2) Uani 1 1 d . . .
C22 C 1.0802(12) 0.2633(6) 0.1329(6) 0.109(4) Uani 1 1 d . . .
H22 H 1.1528 0.2853 0.1533 0.130 Uiso 1 1 calc R . .
C23 C 0.6028(8) 0.2389(3) 0.0046(3) 0.0487(17) Uani 1 1 d . . .
C42 C 0.5697(8) 0.1479(3) 0.0790(3) 0.0511(18) Uani 1 1 d . . .
N3 N 0.5465(7) 0.2838(3) 0.0029(3) 0.0581(16) Uani 1 1 d . . .
C24 C 0.4811(10) 0.3399(4) 0.0051(5) 0.071(2) Uani 1 1 d . . .
C25 C 0.4825(10) 0.3654(4) 0.0571(5) 0.072(3) Uani 1 1 d . . .
C26 C 0.4211(16) 0.4222(5) 0.0577(6) 0.110(4) Uani 1 1 d . . .
H26 H 0.4180 0.4416 0.0912 0.132 Uiso 1 1 calc R . .
C27 C 0.3638(17) 0.4500(5) 0.0073(7) 0.122(5) Uani 1 1 d . . .
H27 H 0.3261 0.4880 0.0077 0.146 Uiso 1 1 calc R . .
C28 C 0.4246(13) 0.3666(5) -0.0445(5) 0.090(3) Uani 1 1 d . . .
H28 H 0.4278 0.3480 -0.0784 0.108 Uiso 1 1 calc R . .
C29 C 0.3645(16) 0.4209(6) -0.0410(6) 0.116(5) Uani 1 1 d . . .
H29 H 0.3219 0.4389 -0.0733 0.139 Uiso 1 1 calc R . .
C30 C 0.5327(11) 0.3359(4) 0.1095(4) 0.071(2) Uani 1 1 d . . .
C31 C 0.4750(9) 0.2820(4) 0.1234(4) 0.060(2) Uani 1 1 d . . .
H31 H 0.4116 0.2624 0.0969 0.072 Uiso 1 1 calc R . .
C32 C 0.6363(13) 0.3633(5) 0.1490(6) 0.093(3) Uani 1 1 d . . .
H32 H 0.6807 0.3985 0.1409 0.111 Uiso 1 1 calc R . .
C33 C 0.6707(14) 0.3358(6) 0.2009(6) 0.099(4) Uani 1 1 d . . .
H33 H 0.7395 0.3531 0.2270 0.118 Uiso 1 1 calc R . .
C34 C 0.5083(10) 0.2565(4) 0.1749(4) 0.066(2) Uani 1 1 d . . .
C35 C 0.6063(12) 0.2846(5) 0.2139(4) 0.084(3) Uani 1 1 d . . .
H35 H 0.6281 0.2684 0.2491 0.100 Uiso 1 1 calc R . .
C36 C 0.4293(9) 0.2037(4) 0.1904(3) 0.064(2) Uani 1 1 d . . .
C37 C 0.3562(12) 0.2029(5) 0.2377(4) 0.086(3) Uani 1 1 d . . .
H37 H 0.3681 0.2347 0.2621 0.103 Uiso 1 1 calc R . .
C38 C 0.2676(14) 0.1568(5) 0.2493(5) 0.099(4) Uani 1 1 d . . .
H38 H 0.2153 0.1591 0.2794 0.118 Uiso 1 1 calc R . .
C39 C 0.2571(14) 0.1078(5) 0.2163(5) 0.107(4) Uani 1 1 d . . .
H39 H 0.1992 0.0764 0.2248 0.128 Uiso 1 1 calc R . .
C40 C 0.3308(12) 0.1039(5) 0.1704(5) 0.091(3) Uani 1 1 d . . .
H40 H 0.3234 0.0705 0.1480 0.109 Uiso 1 1 calc R . .
C41 C 0.4175(9) 0.1522(4) 0.1588(4) 0.065(2) Uani 1 1 d . . .
N4 N 0.4967(7) 0.1482(3) 0.1119(3) 0.0532(15) Uani 1 1 d . . .
Cl4 Cl 0.9176(13) 0.0273(4) 0.3039(4) 0.343(6) Uani 1 1 d . . .
Cl1 Cl 0.3016(7) 0.3976(4) 0.2044(3) 0.236(3) Uani 1 1 d . . .
Cl2 Cl 0.8103(8) 0.0792(3) 0.2042(2) 0.210(3) Uani 1 1 d . . .
Cl3 Cl 0.6585(9) 0.0848(6) 0.2950(4) 0.332(6) Uani 1 1 d . . .
C105 C 0.8247(17) 0.0783(7) 0.2729(6) 0.122(5) Uani 1 1 d . . .
H105 H 0.8761 0.1148 0.2847 0.146 Uiso 1 1 calc R . .
F5 F 0.9497(15) 0.2001(5) 0.2926(6) 0.229(7) Uani 1 1 d . . .
F6 F 1.0314(16) 0.2879(5) 0.2966(5) 0.211(6) Uani 1 1 d . . .
F8 F 1.0567(15) 0.2361(7) 0.3680(6) 0.233(6) Uani 1 1 d . . .
F7 F 0.8602(12) 0.2612(7) 0.3434(7) 0.275(9) Uani 1 1 d . . .
B1 B 0.9733(19) 0.2451(7) 0.3247(6) 0.099(4) Uani 1 1 d . . .
Cl7 Cl 0.1619(17) 0.4493(4) 0.2832(5) 0.379(8) Uani 1 1 d . . .
Cl8 Cl 0.0183(11) 0.4236(5) 0.1785(8) 0.433(10) Uani 1 1 d . . .
C107 C 0.140(2) 0.4026(10) 0.2376(9) 0.199(11) Uani 1 1 d . . .
H107 H 0.1138 0.3643 0.2522 0.239 Uiso 1 1 calc R . .
C117 C 0.174(3) 0.6032(16) 0.0741(9) 0.255(12) Uani 0.585(9) 1 d PDU A 1
H11A H 0.1728 0.5614 0.0826 0.305 Uiso 0.585(9) 1 calc PR A 1
H11B H 0.2649 0.6206 0.0900 0.305 Uiso 0.585(9) 1 calc PR A 1
Cl20 Cl 0.1336(13) 0.6178(5) -0.0014(5) 0.199(5) Uani 0.585(9) 1 d PD A 1
Cl21 Cl 0.0160(15) 0.6421(6) 0.0959(7) 0.292(10) Uani 0.585(9) 1 d PD A 1
C116 C 0.274(3) 0.5877(12) 0.107(2) 0.255(12) Uani 0.415(9) 1 d PDU A 2
H11C H 0.3486 0.5763 0.0847 0.305 Uiso 0.415(9) 1 calc PR A 2
H11D H 0.3105 0.5860 0.1460 0.305 Uiso 0.415(9) 1 calc PR A 2
Cl22 Cl 0.111(3) 0.5471(5) 0.0907(8) 0.338(15) Uani 0.415(9) 1 d PDU A 2
Cl23 Cl 0.1899(17) 0.6600(6) 0.0861(7) 0.176(6) Uani 0.415(9) 1 d PDU A 2

loop_
_atom_site_aniso_label
_atom_site_aniso_U_11
_atom_site_aniso_U_22
_atom_site_aniso_U_33
_atom_site_aniso_U_23
_atom_site_aniso_U_13
_atom_site_aniso_U_12
Ir1 0.04426(16) 0.04183(16) 0.04914(17) -0.00640(12) 0.01681(11) -0.00068(12)
C1 0.047(4) 0.045(4) 0.048(4) -0.002(3) 0.025(3) -0.001(3)
C2 0.061(5) 0.047(4) 0.064(5) 0.000(4) 0.022(4) 0.005(3)
C3 0.066(5) 0.058(5) 0.069(5) 0.008(4) 0.014(4) 0.015(4)
C4 0.082(6) 0.044(4) 0.083(6) 0.008(4) 0.038(5) 0.012(4)
C5 0.072(5) 0.042(4) 0.076(6) -0.005(4) 0.040(5) -0.001(4)
C6 0.057(4) 0.045(4) 0.059(4) -0.005(3) 0.034(4) -0.004(3)
F1 0.093(4) 0.081(4) 0.108(5) 0.014(3) 0.006(4) 0.029(3)
F2 0.106(4) 0.045(3) 0.111(4) -0.015(3) 0.027(3) -0.008(3)
C7 0.052(4) 0.047(4) 0.053(4) -0.008(3) 0.026(3) -0.006(3)
C8 0.071(5) 0.054(5) 0.077(6) -0.017(4) 0.026(5) -0.011(4)
C9 0.069(6) 0.087(7) 0.062(5) -0.024(5) 0.012(5) -0.022(5)
C10 0.064(5) 0.082(6) 0.062(5) -0.008(5) 0.002(4) -0.007(5)
C11 0.056(5) 0.053(4) 0.063(5) -0.004(4) 0.009(4) -0.005(4)
N1 0.046(3) 0.052(3) 0.046(3) -0.010(3) 0.014(3) -0.007(3)
N2 0.051(4) 0.045(3) 0.062(4) -0.013(3) 0.001(3) 0.004(3)
C12 0.056(5) 0.055(5) 0.074(6) -0.003(4) 0.022(4) 0.001(4)
C13 0.046(4) 0.041(4) 0.055(4) 0.002(3) 0.026(3) 0.000(3)
C14 0.061(5) 0.059(5) 0.047(4) 0.011(3) 0.010(3) 0.010(4)
C15 0.038(4) 0.064(5) 0.080(6) -0.007(4) 0.006(4) 0.001(3)
C16 0.079(6) 0.079(6) 0.060(5) -0.021(5) -0.002(5) -0.001(5)
C17 0.086(8) 0.116(9) 0.090(8) -0.043(7) -0.012(6) 0.015(7)
C18 0.106(8) 0.067(5) 0.061(5) 0.014(4) 0.049(5) 0.011(5)
C19 0.070(6) 0.084(7) 0.096(8) 0.010(6) 0.044(6) -0.004(5)
C20 0.047(5) 0.082(6) 0.107(8) 0.002(6) 0.029(5) -0.012(4)
C21 0.069(7) 0.128(10) 0.113(10) -0.018(8) 0.009(6) -0.030(7)
F3 0.064(4) 0.164(7) 0.151(6) -0.012(5) 0.042(4) -0.043(4)
F4 0.132(6) 0.132(6) 0.070(4) 0.019(3) 0.054(4) -0.004(4)
C22 0.063(7) 0.138(11) 0.121(11) -0.049(9) -0.008(7) -0.015(7)
C23 0.043(4) 0.051(4) 0.054(4) -0.008(3) 0.014(3) -0.005(3)
C42 0.052(4) 0.038(4) 0.065(5) -0.004(3) 0.010(4) -0.003(3)
N3 0.055(4) 0.048(4) 0.073(5) -0.002(3) 0.014(3) 0.004(3)
C24 0.068(5) 0.045(4) 0.103(7) 0.001(5) 0.023(5) 0.008(4)
C25 0.072(6) 0.047(5) 0.102(8) -0.009(5) 0.028(5) 0.005(4)
C26 0.157(12) 0.054(6) 0.129(11) -0.013(6) 0.058(9) 0.020(7)
C27 0.151(13) 0.069(7) 0.150(13) 0.012(8) 0.033(11) 0.049(8)
C28 0.113(9) 0.068(6) 0.091(8) 0.012(6) 0.019(7) 0.018(6)
C29 0.141(12) 0.087(8) 0.124(11) 0.025(8) 0.034(9) 0.056(8)
C30 0.079(6) 0.055(5) 0.083(6) -0.020(5) 0.029(5) -0.004(4)
C31 0.058(5) 0.057(5) 0.066(5) -0.017(4) 0.016(4) -0.003(4)
C32 0.094(8) 0.072(6) 0.114(10) -0.033(7) 0.023(7) -0.020(6)
C33 0.091(8) 0.109(9) 0.094(9) -0.043(7) 0.008(7) -0.015(7)
C34 0.064(5) 0.068(5) 0.068(6) -0.021(4) 0.023(4) 0.006(4)
C35 0.086(7) 0.096(8) 0.069(6) -0.026(5) 0.007(5) 0.002(6)
C36 0.064(5) 0.074(6) 0.055(5) -0.009(4) 0.018(4) 0.013(4)
C37 0.108(8) 0.096(8) 0.061(6) -0.012(5) 0.035(6) 0.021(6)
C38 0.113(9) 0.112(9) 0.086(7) 0.008(7) 0.070(7) 0.015(7)
C39 0.126(10) 0.096(8) 0.116(9) 0.014(7) 0.085(8) -0.007(7)
C40 0.107(8) 0.076(6) 0.101(8) -0.004(6) 0.062(7) -0.007(6)
C41 0.060(5) 0.079(6) 0.061(5) -0.006(4) 0.033(4) 0.001(4)
N4 0.055(4) 0.053(4) 0.057(4) -0.013(3) 0.029(3) -0.001(3)
Cl4 0.444(15) 0.288(10) 0.288(10) 0.138(8) 0.015(10) 0.155(10)
Cl1 0.175(5) 0.330(10) 0.219(7) 0.003(6) 0.095(5) 0.026(6)
Cl2 0.309(8) 0.203(5) 0.111(3) -0.009(3) 0.005(4) -0.110(5)
Cl3 0.162(6) 0.534(18) 0.306(11) 0.029(11) 0.057(7) -0.040(9)
C105 0.133(12) 0.120(11) 0.107(10) 0.015(8) -0.009(9) -0.035(9)
F5 0.261(13) 0.173(10) 0.282(14) -0.142(10) 0.149(12) -0.080(9)
F6 0.292(15) 0.189(11) 0.156(9) 0.022(8) 0.045(10) -0.100(11)
F8 0.227(13) 0.265(15) 0.181(11) 0.064(10) -0.073(10) -0.021(11)
F7 0.117(8) 0.38(2) 0.336(18) -0.223(16) 0.074(10) 0.020(10)
B1 0.120(12) 0.108(11) 0.069(8) -0.031(8) 0.017(8) -0.001(9)
Cl7 0.67(2) 0.196(7) 0.330(12) -0.095(8) 0.276(14) -0.030(10)
Cl8 0.226(9) 0.305(12) 0.71(3) 0.082(15) -0.172(13) -0.042(8)
C107 0.19(2) 0.19(2) 0.20(2) -0.079(17) -0.044(16) 0.095(16)
C117 0.29(3) 0.25(2) 0.27(3) -0.154(19) 0.21(2) -0.13(2)
Cl20 0.226(11) 0.171(9) 0.204(10) 0.032(7) 0.046(9) 0.012(8)
Cl21 0.192(12) 0.243(13) 0.46(3) 0.074(15) 0.132(15) 0.075(10)
C116 0.29(3) 0.25(2) 0.27(3) -0.154(19) 0.21(2) -0.13(2)
Cl22 0.63(4) 0.108(9) 0.34(2) 0.102(12) 0.32(3) 0.150(15)
Cl23 0.172(12) 0.186(13) 0.176(12) 0.031(9) 0.041(10) 0.012(9)

loop_
_atom_type_symbol
_atom_type_description
_atom_type_scat_dispersion_real
_atom_type_scat_dispersion_imag
_atom_type_scat_source
C C 0.0033 0.0016 'International Tables Vol C Tables 4.2.6.8 and 6.1.1.4'
H H 0.0000 0.0000 'International Tables Vol C Tables 4.2.6.8 and 6.1.1.4'
N N 0.0061 0.0033 'International Tables Vol C Tables 4.2.6.8 and 6.1.1.4'
F F 0.0171 0.0103 'International Tables Vol C Tables 4.2.6.8 and 6.1.1.4'
Ir Ir -1.4442 7.9887 'International Tables Vol C Tables 4.2.6.8 and 6.1.1.4'
Cl Cl 0.1484 0.1585 'International Tables Vol C Tables 4.2.6.8 and 6.1.1.4'
B B 0.0013 0.0007 'International Tables Vol C Tables 4.2.6.8 and 6.1.1.4'

loop_
_geom_angle_atom_site_label_1
_geom_angle_atom_site_label_2
_geom_angle_atom_site_label_3
_geom_angle
C42 Ir1 C23 87.5(3)
C42 Ir1 C1 92.3(3)
C23 Ir1 C1 178.2(3)
C42 Ir1 N1 93.1(3)
C23 Ir1 N1 98.3(3)
C1 Ir1 N1 79.9(3)
C42 Ir1 N2 95.1(3)
C23 Ir1 N2 88.7(3)
C1 Ir1 N2 93.0(3)
N1 Ir1 N2 169.4(2)
C42 Ir1 C13 175.1(3)
C23 Ir1 C13 92.3(3)
C1 Ir1 C13 88.0(3)
N1 Ir1 C13 91.7(3)
N2 Ir1 C13 80.0(3)
C2 C1 C6 118.9(7)
C2 C1 Ir1 126.6(5)
C6 C1 Ir1 114.5(6)
C1 C2 C3 119.1(8)
C1 C2 H2 120.4
C3 C2 H2 120.4
F1 C3 C4 118.3(8)
F1 C3 C2 118.7(8)
C4 C3 C2 123.0(8)
C3 C4 C5 116.6(8)
C3 C4 H4 121.7
C5 C4 H4 121.7
C4 C5 C6 124.5(8)
C4 C5 F2 116.7(7)
C6 C5 F2 118.8(8)
C5 C6 C1 117.8(8)
C5 C6 C7 126.8(7)
C1 C6 C7 115.4(6)
N1 C7 C8 118.5(7)
N1 C7 C6 114.4(6)
C8 C7 C6 127.1(7)
C9 C8 C7 120.4(8)
C9 C8 H8 119.8
C7 C8 H8 119.8
C8 C9 C10 120.5(8)
C8 C9 H9 119.7
C10 C9 H9 119.7
C11 C10 C9 117.6(9)
C11 C10 H10 121.2
C9 C10 H10 121.2
N1 C11 C10 123.6(8)
N1 C11 H11 118.2
C10 C11 H11 118.2
C11 N1 C7 119.2(6)
C11 N1 Ir1 125.0(5)
C7 N1 Ir1 115.7(5)
C16 N2 C15 119.8(7)
C16 N2 Ir1 124.0(6)
C15 N2 Ir1 116.2(5)
C13 C12 C20 116.7(8)
C13 C12 C15 117.8(7)
C20 C12 C15 125.5(8)
C14 C13 C12 120.1(7)
C14 C13 Ir1 127.4(6)
C12 C13 Ir1 112.5(5)
C18 C14 C13 118.8(8)
C18 C14 H14 120.6
C13 C14 H14 120.6
N2 C15 C21 118.9(9)
N2 C15 C12 113.4(7)
C21 C15 C12 127.6(9)
N2 C16 C17 121.1(10)
C16 C17 C22 117.9(11)
C16 C17 H17 121.0
C22 C17 H17 121.0
F4 C18 C19 117.0(8)
F4 C18 C14 118.6(10)
C19 C18 C14 124.3(9)
C18 C19 C20 116.2(8)
C18 C19 H19 121.9
C20 C19 H19 121.9
F3 C20 C19 117.3(8)
F3 C20 C12 118.9(10)
C19 C20 C12 123.7(9)
C22 C21 C15 120.9(11)
C22 C21 H21 119.5
C15 C21 H21 119.5
C21 C22 C17 121.1(11)
C21 C22 H22 119.5
C17 C22 H22 119.5
N3 C23 Ir1 171.1(7)
N4 C42 Ir1 171.5(6)
C23 N3 C24 175.6(9)
C25 C24 C28 124.7(9)
C25 C24 N3 117.0(9)
C28 C24 N3 118.3(9)
C24 C25 C26 115.6(11)
C24 C25 C30 124.8(8)
C26 C25 C30 119.5(10)
C25 C26 C27 120.3(11)
C25 C26 H26 119.9
C27 C26 H26 119.9
C29 C27 C26 119.7(11)
C29 C27 H27 120.2
C26 C27 H27 120.2
C29 C28 C24 116.8(12)
C29 C28 H28 121.6
C24 C28 H28 121.6
C27 C29 C28 122.9(13)
C27 C29 H29 118.5
C28 C29 H29 118.5
C31 C30 C32 117.9(10)
C31 C30 C25 121.5(9)
C32 C30 C25 120.5(9)
C34 C31 C30 122.6(9)
C34 C31 H31 118.7
C30 C31 H31 118.7
C33 C32 C30 118.3(10)
C33 C32 H32 120.8
C30 C32 H32 120.8
C35 C33 C32 122.0(11)
C35 C33 H33 119.0
C32 C33 H33 119.0
C31 C34 C35 119.0(9)
C31 C34 C36 120.6(8)
C35 C34 C36 120.1(9)
C33 C35 C34 120.1(11)
C33 C35 H35 120.0
C34 C35 H35 120.0
C41 C36 C37 115.3(9)
C41 C36 C34 123.0(7)
C37 C36 C34 121.7(8)
C38 C37 C36 122.6(10)
C38 C37 H37 118.7
C36 C37 H37 118.7
C39 C38 C37 119.6(9)
C39 C38 H38 120.2
C37 C38 H38 120.2
C38 C39 C40 121.3(10)
C38 C39 H39 119.3
C40 C39 H39 119.3
C39 C40 C41 117.8(10)
C39 C40 H40 121.1
C41 C40 H40 121.1
C36 C41 C40 123.2(8)
C36 C41 N4 118.6(7)
C40 C41 N4 118.2(8)
C42 N4 C41 172.6(8)
Cl4 C105 Cl2 117.5(11)
Cl4 C105 Cl3 112.0(10)
Cl2 C105 Cl3 110.8(9)
Cl4 C105 H105 105.1
Cl2 C105 H105 105.1
Cl3 C105 H105 105.1
F8 B1 F7 101.6(15)
F8 B1 F5 115.2(18)
F7 B1 F5 111.5(15)
F8 B1 F6 107.7(15)
F7 B1 F6 112.7(18)
F5 B1 F6 108.2(13)
Cl7 C107 Cl8 114.6(13)
Cl7 C107 Cl1 109.2(15)
Cl8 C107 Cl1 97.7(14)
Cl7 C107 H107 111.5
Cl8 C107 H107 111.5
Cl1 C107 H107 111.5
Cl21 C117 Cl20 97.6(12)
Cl21 C117 H11A 112.2
Cl20 C117 H11A 112.2
Cl21 C117 H11B 112.2
Cl20 C117 H11B 112.2
H11A C117 H11B 109.8
Cl22 C116 Cl23 94.8(12)
Cl22 C116 H11C 112.8
Cl23 C116 H11C 112.8
Cl22 C116 H11D 112.8
Cl23 C116 H11D 112.8
H11C C116 H11D 110.2

loop_
_geom_bond_atom_site_label_1
_geom_bond_atom_site_label_2
_geom_bond_distance
Ir1 C42 2.013(8)
Ir1 C23 2.015(8)
Ir1 C1 2.044(7)
Ir1 N1 2.046(6)
Ir1 N2 2.064(6)
Ir1 C13 2.066(6)
C1 C2 1.391(11)
C1 C6 1.397(10)
C2 C3 1.398(11)
C2 H2 0.9300
C3 F1 1.341(10)
C3 C4 1.343(12)
C4 C5 1.361(13)
C4 H4 0.9300
C5 C6 1.384(11)
C5 F2 1.389(10)
C6 C7 1.458(11)
C7 N1 1.380(9)
C7 C8 1.400(11)
C8 C9 1.364(13)
C8 H8 0.9300
C9 C10 1.375(13)
C9 H9 0.9300
C10 C11 1.366(11)
C10 H10 0.9300
C11 N1 1.341(10)
C11 H11 0.9300
N2 C16 1.349(11)
N2 C15 1.373(10)
C12 C13 1.404(11)
C12 C20 1.416(12)
C12 C15 1.454(12)
C13 C14 1.397(11)
C14 C18 1.368(12)
C14 H14 0.9300
C15 C21 1.381(13)
C16 C17 1.377(14)
C17 C22 1.383(18)
C17 H17 0.9300
C18 F4 1.345(11)
C18 C19 1.365(15)
C19 C20 1.370(15)
C19 H19 0.9300
C20 F3 1.355(11)
C21 C22 1.318(17)
C21 H21 0.9300
C22 H22 0.9300
C23 N3 1.142(9)
C42 N4 1.112(10)
N3 C24 1.412(10)
C24 C25 1.390(14)
C24 C28 1.393(15)
C25 C26 1.406(13)
C25 C30 1.464(15)
C26 C27 1.422(18)
C26 H26 0.9300
C27 C29 1.348(19)
C27 H27 0.9300
C28 C29 1.358(15)
C28 H28 0.9300
C29 H29 0.9300
C30 C31 1.392(12)
C30 C32 1.414(15)
C31 C34 1.380(12)
C31 H31 0.9300
C32 C33 1.409(18)
C32 H32 0.9300
C33 C35 1.360(16)
C33 H33 0.9300
C34 C35 1.386(13)
C34 C36 1.475(13)
C35 H35 0.9300
C36 C41 1.394(12)
C36 C37 1.408(12)
C37 C38 1.380(15)
C37 H37 0.9300
C38 C39 1.367(16)
C38 H38 0.9300
C39 C40 1.384(13)
C39 H39 0.9300
C40 C41 1.407(13)
C40 H40 0.9300
C41 N4 1.438(9)
Cl4 C105 1.576(16)
Cl1 C107 1.79(2)
Cl2 C105 1.661(15)
Cl3 C105 1.703(17)
C105 H105 0.9800
F5 B1 1.286(15)
F6 B1 1.338(18)
F8 B1 1.245(17)
F7 B1 1.249(17)
Cl7 C107 1.527(19)
Cl8 C107 1.78(2)
C107 H107 0.9800
C117 Cl21 1.840(19)
C117 Cl20 1.859(19)
C117 H11A 0.9700
C117 H11B 0.9700
C116 Cl22 1.77(2)
C116 Cl23 1.85(2)
C116 H11C 0.9700
C116 H11D 0.9700

loop_
_geom_torsion_atom_site_label_1
_geom_torsion_atom_site_label_2
_geom_torsion_atom_site_label_3
_geom_torsion_atom_site_label_4
_geom_torsion
C42 Ir1 C1 C2 -87.0(6)
C23 Ir1 C1 C2 -169(9)
N1 Ir1 C1 C2 -179.8(6)
N2 Ir1 C1 C2 8.2(6)
C13 Ir1 C1 C2 88.2(6)
C42 Ir1 C1 C6 92.5(5)
C23 Ir1 C1 C6 10(9)
N1 Ir1 C1 C6 -0.2(5)
N2 Ir1 C1 C6 -172.2(5)
C13 Ir1 C1 C6 -92.3(5)
C6 C1 C2 C3 1.0(10)
Ir1 C1 C2 C3 -179.5(6)
C1 C2 C3 F1 179.7(7)
C1 C2 C3 C4 -1.6(13)
F1 C3 C4 C5 179.5(7)
C2 C3 C4 C5 0.8(13)
C3 C4 C5 C6 0.6(12)
C3 C4 C5 F2 -179.9(7)
C4 C5 C6 C1 -1.1(11)
F2 C5 C6 C1 179.4(6)
C4 C5 C6 C7 179.3(7)
F2 C5 C6 C7 -0.2(11)
C2 C1 C6 C5 0.3(10)
Ir1 C1 C6 C5 -179.3(5)
C2 C1 C6 C7 179.9(6)
Ir1 C1 C6 C7 0.4(7)
C5 C6 C7 N1 179.3(7)
C1 C6 C7 N1 -0.3(9)
C5 C6 C7 C8 -1.5(12)
C1 C6 C7 C8 178.8(7)
N1 C7 C8 C9 1.6(11)
C6 C7 C8 C9 -177.5(7)
C7 C8 C9 C10 0.5(13)
C8 C9 C10 C11 -3.1(14)
C9 C10 C11 N1 3.8(13)
C10 C11 N1 C7 -1.7(11)
C10 C11 N1 Ir1 176.2(6)
C8 C7 N1 C11 -1.0(10)
C6 C7 N1 C11 178.2(6)
C8 C7 N1 Ir1 -179.1(5)
C6 C7 N1 Ir1 0.1(7)
C42 Ir1 N1 C11 90.3(6)
C23 Ir1 N1 C11 2.4(6)
C1 Ir1 N1 C11 -177.9(6)
N2 Ir1 N1 C11 -128.8(13)
C13 Ir1 N1 C11 -90.2(6)
C42 Ir1 N1 C7 -91.7(5)
C23 Ir1 N1 C7 -179.6(5)
C1 Ir1 N1 C7 0.1(5)
N2 Ir1 N1 C7 49.1(15)
C13 Ir1 N1 C7 87.8(5)
C42 Ir1 N2 C16 -1.9(7)
C23 Ir1 N2 C16 85.4(7)
C1 Ir1 N2 C16 -94.5(7)
N1 Ir1 N2 C16 -142.6(12)
C13 Ir1 N2 C16 178.0(7)
C42 Ir1 N2 C15 179.2(6)
C23 Ir1 N2 C15 -93.4(6)
C1 Ir1 N2 C15 86.6(6)
N1 Ir1 N2 C15 38.5(16)
C13 Ir1 N2 C15 -0.8(5)
C20 C12 C13 C14 -2.7(11)
C15 C12 C13 C14 176.9(7)
C20 C12 C13 Ir1 177.6(6)
C15 C12 C13 Ir1 -2.7(9)
C42 Ir1 C13 C14 -177(17)
C23 Ir1 C13 C14 -89.4(7)
C1 Ir1 C13 C14 88.8(7)
N1 Ir1 C13 C14 9.0(7)
N2 Ir1 C13 C14 -177.7(7)
C42 Ir1 C13 C12 2(4)
C23 Ir1 C13 C12 90.2(6)
C1 Ir1 C13 C12 -91.6(6)
N1 Ir1 C13 C12 -171.4(6)
N2 Ir1 C13 C12 1.9(5)
C12 C13 C14 C18 0.1(11)
Ir1 C13 C14 C18 179.7(6)
C16 N2 C15 C21 -2.0(13)
Ir1 N2 C15 C21 176.9(8)
C16 N2 C15 C12 -179.3(8)
Ir1 N2 C15 C12 -0.4(9)
C13 C12 C15 N2 2.1(11)
C20 C12 C15 N2 -178.3(8)
C13 C12 C15 C21 -174.9(10)
C20 C12 C15 C21 4.7(16)
C15 N2 C16 C17 -2.2(14)
Ir1 N2 C16 C17 179.0(8)
N2 C16 C17 C22 5.9(17)
C13 C14 C18 F4 179.8(7)
C13 C14 C18 C19 1.9(14)
F4 C18 C19 C20 -178.8(9)
C14 C18 C19 C20 -0.9(15)
C18 C19 C20 F3 178.8(9)
C18 C19 C20 C12 -2.0(16)
C13 C12 C20 F3 -177.0(8)
C15 C12 C20 F3 3.4(14)
C13 C12 C20 C19 3.8(14)
C15 C12 C20 C19 -175.8(9)
N2 C15 C21 C22 2.3(18)
C12 C15 C21 C22 179.1(12)
C15 C21 C22 C17 2(2)
C16 C17 C22 C21 -6(2)
C42 Ir1 C23 N3 38(4)
C1 Ir1 C23 N3 120(9)
N1 Ir1 C23 N3 130(4)
N2 Ir1 C23 N3 -58(4)
C13 Ir1 C23 N3 -138(4)
C23 Ir1 C42 N4 -28(5)
C1 Ir1 C42 N4 153(5)
N1 Ir1 C42 N4 -127(5)
N2 Ir1 C42 N4 60(5)
C13 Ir1 C42 N4 59(7)
Ir1 C23 N3 C24 21(14)
C23 N3 C24 C25 -10(11)
C23 N3 C24 C28 168(10)
C28 C24 C25 C26 0.2(16)
N3 C24 C25 C26 177.8(9)
C28 C24 C25 C30 175.6(10)
N3 C24 C25 C30 -6.8(14)
C24 C25 C26 C27 -0.5(18)
C30 C25 C26 C27 -176.2(12)
C25 C26 C27 C29 2(2)
C25 C24 C28 C29 -1.3(18)
N3 C24 C28 C29 -179.0(11)
C26 C27 C29 C28 -3(2)
C24 C28 C29 C27 3(2)
C24 C25 C30 C31 -55.0(14)
C26 C25 C30 C31 120.2(11)
C24 C25 C30 C32 128.4(11)
C26 C25 C30 C32 -56.4(14)
C32 C30 C31 C34 4.1(13)
C25 C30 C31 C34 -172.5(8)
C31 C30 C32 C33 -2.7(15)
C25 C30 C32 C33 174.0(10)
C30 C32 C33 C35 -0.7(18)
C30 C31 C34 C35 -2.1(13)
C30 C31 C34 C36 171.3(8)
C32 C33 C35 C34 2.9(17)
C31 C34 C35 C33 -1.5(14)
C36 C34 C35 C33 -174.9(9)
C31 C34 C36 C41 54.3(12)
C35 C34 C36 C41 -132.4(10)
C31 C34 C36 C37 -123.6(10)
C35 C34 C36 C37 49.7(13)
C41 C36 C37 C38 -6.0(15)
C34 C36 C37 C38 172.1(10)
C36 C37 C38 C39 4.8(19)
C37 C38 C39 C40 -2(2)
C38 C39 C40 C41 0(2)
C37 C36 C41 C40 4.4(14)
C34 C36 C41 C40 -173.6(10)
C37 C36 C41 N4 -176.1(8)
C34 C36 C41 N4 5.9(14)
C39 C40 C41 C36 -1.6(17)
C39 C40 C41 N4 178.9(10)
Ir1 C42 N4 C41 -62(10)
C36 C41 N4 C42 41(7)
C40 C41 N4 C42 -139(6)
